data_4329471
loop_
_publ_author_name
'Oliver Kluge'
'Harald Krautscheid'

_publ_section_title
;
 Trialkylphosphine-Stabilized Copper(I) Gallium(III) Phenylchalcogenolate
 Complexes: Crystal Structures and Generation of Ternary Semiconductors by
 Thermolysis
;
_journal_name_full 'Inorganic Chemistry'
_journal_page_first 6655
_journal_page_last 6666
_journal_paper_doi 10.1021/ic300278v
_journal_volume 51
_journal_year 2012
_chemical_formula_moiety 'C12 H28 P, C19 H18 Ga S3'
_chemical_formula_sum 'C31 H46 Ga P S3'
_chemical_formula_weight 615.55
_chemical_name_systematic
;
 tritertbutylphosphonium tris(phenylsulfido)-methyl-gallium
;
_space_group_IT_number 14
_symmetry_cell_setting monoclinic
_symmetry_Int_Tables_number 14
_symmetry_space_group_name_Hall '-P 2yn'
_symmetry_space_group_name_H-M 'P 1 21/n 1'
_atom_sites_solution_hydrogens geom
_atom_sites_solution_primary direct
_atom_sites_solution_secondary difmap
_audit_creation_method SHELXL-97
_cell_angle_alpha 90.00
_cell_angle_beta 113.356(3)
_cell_angle_gamma 90.00
_cell_formula_units_Z 4
_cell_length_a 11.5239(5)
_cell_length_b 25.1374(13)
_cell_length_c 12.0520(5)
_cell_measurement_reflns_used 30974
_cell_measurement_temperature 180(2)
_cell_measurement_theta_max 30.82
_cell_measurement_theta_min 2.01
_cell_volume 3205.2(3)
_computing_cell_refinement 'STOE X-AREA'
_computing_data_collection 'STOE X-AREA'
_computing_data_reduction 'STOE X-RED'
_computing_structure_refinement 'SHELXL-97 (Sheldrick, 1997)'
_computing_structure_solution 'SIR 92'
_diffrn_ambient_temperature 180(2)
_diffrn_detector 'image plate (34 cm diameter / schwenk)'
_diffrn_detector_area_resol_mean 6.67
_diffrn_detector_type STOE
_diffrn_measured_fraction_theta_full 0.942
_diffrn_measured_fraction_theta_max 0.942
_diffrn_measurement_details ' 180 frames, detector distance = 90 mm'
_diffrn_measurement_device '2-circle goniometer'
_diffrn_measurement_device_type 'STOE IPDS 2T'
_diffrn_measurement_method 'rotation method'
_diffrn_radiation_collimation '0.5 mm diameter, multiple pinhole'
_diffrn_radiation_monochromator 'plane graphite'
_diffrn_radiation_polarisn_norm 0
_diffrn_radiation_type 'Mo K\a'
_diffrn_radiation_wavelength 0.71073
_diffrn_reflns_av_R_equivalents 0.0392
_diffrn_reflns_av_sigmaI/netI 0.0266
_diffrn_reflns_limit_h_max 14
_diffrn_reflns_limit_h_min -14
_diffrn_reflns_limit_k_max 32
_diffrn_reflns_limit_k_min -32
_diffrn_reflns_limit_l_max 14
_diffrn_reflns_limit_l_min -13
_diffrn_reflns_number 24992
_diffrn_reflns_theta_full 27.00
_diffrn_reflns_theta_max 27.00
_diffrn_reflns_theta_min 2.01
_diffrn_source 'sealed X-ray tube, 12 x 0.4 mm long-fine focus'
_diffrn_source_current 40
_diffrn_source_power 2.00
_diffrn_source_voltage 50
_exptl_absorpt_coefficient_mu 1.122
_exptl_absorpt_correction_T_max 0.7840
_exptl_absorpt_correction_T_min 0.6382
_exptl_absorpt_correction_type integration
_exptl_absorpt_process_details 'STOE X-RED'
_exptl_crystal_colour colourless
_exptl_crystal_density_diffrn 1.276
_exptl_crystal_description block
_exptl_crystal_F_000 1304
_exptl_crystal_size_max 0.41
_exptl_crystal_size_mid 0.33
_exptl_crystal_size_min 0.22
_refine_diff_density_max 0.726
_refine_diff_density_min -0.429
_refine_diff_density_rms 0.107
_refine_ls_extinction_coef 0.0127(6)
_refine_ls_extinction_expression Fc^*^=kFc[1+0.001xFc^2^\l^3^/sin(2\q)]^-1/4^
_refine_ls_extinction_method SHELXL
_refine_ls_goodness_of_fit_ref 1.121
_refine_ls_hydrogen_treatment mixed
_refine_ls_matrix_type full
_refine_ls_number_parameters 340
_refine_ls_number_reflns 6611
_refine_ls_number_restraints 0
_refine_ls_restrained_S_all 1.121
_refine_ls_R_factor_all 0.0417
_refine_ls_R_factor_gt 0.0348
_refine_ls_shift/su_max 0.001
_refine_ls_shift/su_mean 0.000
_refine_ls_structure_factor_coef Fsqd
_refine_ls_weighting_details 'calc w=1/[\s^2^(Fo^2^)+(0.0488P)^2^+0.3014P] where P=(Fo^2^+2Fc^2^)/3'
_refine_ls_weighting_scheme calc
_refine_ls_wR_factor_gt 0.0807
_refine_ls_wR_factor_ref 0.0840
_reflns_number_gt 5718
_reflns_number_total 6611
_reflns_threshold_expression >2sigma(I)
_cod_data_source_file ic300278v_si_002_19.cif
_cod_data_source_block 19
_cod_original_sg_symbol_H-M 'P 21/n'
_cod_database_code 4329471

loop_
_symmetry_equiv_pos_as_xyz
'x, y, z'
'-x+1/2, y+1/2, -z+1/2'
'-x, -y, -z'
'x-1/2, -y-1/2, z-1/2'

loop_
_atom_site_label
_atom_site_type_symbol
_atom_site_fract_x
_atom_site_fract_y
_atom_site_fract_z
_atom_site_U_iso_or_equiv
_atom_site_adp_type
_atom_site_occupancy
_atom_site_symmetry_multiplicity
_atom_site_calc_flag
_atom_site_refinement_flags
Ga1 Ga 0.398471(19) 0.142412(7) 0.248177(17) 0.03429(8) Uani 1 1 d .
S1 S 0.31317(5) 0.212272(19) 0.11868(5) 0.04623(13) Uani 1 1 d .
S2 S 0.30367(5) 0.070154(18) 0.13147(5) 0.04216(12) Uani 1 1 d .
S3 S 0.60402(5) 0.141282(19) 0.26604(5) 0.04722(13) Uani 1 1 d .
P1 P 0.41435(4) 0.152141(16) 0.84746(4) 0.02966(10) Uani 1 1 d .
C1 C 0.3769(2) 0.14397(7) 0.4022(2) 0.0475(5) Uani 1 1 d .
H1A H 0.4583 0.1455 0.4681 0.071 Uiso 1 1 calc R
H1B H 0.3334 0.1124 0.4093 0.071 Uiso 1 1 calc R
H1C H 0.3284 0.1747 0.4043 0.071 Uiso 1 1 calc R
C2 C 0.35085(16) 0.27050(7) 0.20917(19) 0.0385(4) Uani 1 1 d .
C3 C 0.29575(19) 0.31874(8) 0.1554(2) 0.0497(5) Uani 1 1 d .
H3 H 0.2430 0.3198 0.0737 0.060 Uiso 1 1 calc R
C4 C 0.3203(2) 0.36488(8) 0.2245(3) 0.0590(7) Uani 1 1 d .
H4 H 0.2843 0.3968 0.1879 0.071 Uiso 1 1 calc R
C5 C 0.3965(2) 0.36433(8) 0.3456(3) 0.0563(6) Uani 1 1 d .
H5 H 0.4093 0.3952 0.3914 0.068 Uiso 1 1 calc R
C6 C 0.4538(2) 0.31727(7) 0.3987(2) 0.0482(5) Uani 1 1 d .
H6 H 0.5068 0.3166 0.4803 0.058 Uiso 1 1 calc R
C7 C 0.43222(17) 0.27094(7) 0.33010(19) 0.0396(4) Uani 1 1 d .
H7 H 0.4732 0.2397 0.3661 0.048 Uiso 1 1 calc R
C8 C 0.16021(18) 0.06421(7) 0.15310(17) 0.0397(4) Uani 1 1 d .
C9 C 0.1067(2) 0.01411(8) 0.1434(2) 0.0550(5) Uani 1 1 d .
H9 H 0.1476 -0.0152 0.1282 0.066 Uiso 1 1 calc R
C10 C -0.0063(2) 0.00700(10) 0.1559(3) 0.0657(7) Uani 1 1 d .
H10 H -0.0409 -0.0269 0.1482 0.079 Uiso 1 1 calc R
C11 C -0.0681(2) 0.04922(10) 0.1795(2) 0.0580(6) Uani 1 1 d .
H11 H -0.1439 0.0441 0.1884 0.070 Uiso 1 1 calc R
C12 C -0.0165(2) 0.09927(9) 0.1899(3) 0.0609(6) Uani 1 1 d .
H12 H -0.0574 0.1282 0.2063 0.073 Uiso 1 1 calc R
C13 C 0.0961(2) 0.10683(8) 0.1759(2) 0.0540(5) Uani 1 1 d .
H13 H 0.1293 0.1410 0.1820 0.065 Uiso 1 1 calc R
C14 C 0.67896(18) 0.08962(7) 0.37038(18) 0.0415(4) Uani 1 1 d .
C15 C 0.8107(2) 0.08617(9) 0.4166(2) 0.0587(6) Uani 1 1 d .
H15 H 0.8565 0.1110 0.3933 0.070 Uiso 1 1 calc R
C16 C 0.8737(2) 0.04602(11) 0.4969(3) 0.0709(8) Uani 1 1 d .
H16 H 0.9614 0.0440 0.5259 0.085 Uiso 1 1 calc R
C17 C 0.8088(2) 0.00929(9) 0.5343(2) 0.0639(7) Uani 1 1 d .
H17 H 0.8518 -0.0175 0.5880 0.077 Uiso 1 1 calc R
C18 C 0.6793(2) 0.01272(8) 0.4910(2) 0.0545(5) Uani 1 1 d .
H18 H 0.6346 -0.0116 0.5169 0.065 Uiso 1 1 calc R
C19 C 0.61445(19) 0.05217(7) 0.40909(19) 0.0463(5) Uani 1 1 d .
H19 H 0.5267 0.0535 0.3798 0.056 Uiso 1 1 calc R
C20 C 0.49481(16) 0.08757(7) 0.84518(17) 0.0358(4) Uani 1 1 d .
C21 C 0.6104(2) 0.08114(9) 0.9661(2) 0.0553(6) Uani 1 1 d .
H21A H 0.6445 0.0460 0.9710 0.083 Uiso 1 1 calc R
H21B H 0.5849 0.0866 1.0320 0.083 Uiso 1 1 calc R
H21C H 0.6737 0.1068 0.9705 0.083 Uiso 1 1 calc R
C22 C 0.4060(2) 0.04056(7) 0.8375(2) 0.0459(4) Uani 1 1 d .
H22A H 0.3353 0.0413 0.7607 0.069 Uiso 1 1 calc R
H22B H 0.3762 0.0434 0.9012 0.069 Uiso 1 1 calc R
H22C H 0.4511 0.0077 0.8456 0.069 Uiso 1 1 calc R
C23 C 0.53528(17) 0.08479(7) 0.73931(18) 0.0395(4) Uani 1 1 d .
H23A H 0.5727 0.0507 0.7388 0.059 Uiso 1 1 calc R
H23B H 0.5959 0.1123 0.7474 0.059 Uiso 1 1 calc R
H23C H 0.4628 0.0896 0.6650 0.059 Uiso 1 1 calc R
C24 C 0.50543(17) 0.21286(7) 0.83951(18) 0.0397(4) Uani 1 1 d .
C25 C 0.64644(19) 0.20450(9) 0.9175(2) 0.0558(6) Uani 1 1 d .
H25A H 0.6791 0.1771 0.8824 0.084 Uiso 1 1 calc R
H25B H 0.6569 0.1941 0.9976 0.084 Uiso 1 1 calc R
H25C H 0.6915 0.2370 0.9212 0.084 Uiso 1 1 calc R
C26 C 0.4881(2) 0.22569(8) 0.7095(2) 0.0506(5) Uani 1 1 d .
H26A H 0.5383 0.2562 0.7095 0.076 Uiso 1 1 calc R
H26B H 0.4007 0.2331 0.6618 0.076 Uiso 1 1 calc R
H26C H 0.5146 0.1958 0.6758 0.076 Uiso 1 1 calc R
C27 C 0.4612(2) 0.26026(8) 0.8948(2) 0.0519(5) Uani 1 1 d .
H27A H 0.5177 0.2897 0.9060 0.078 Uiso 1 1 calc R
H27B H 0.4611 0.2500 0.9715 0.078 Uiso 1 1 calc R
H27C H 0.3773 0.2705 0.8414 0.078 Uiso 1 1 calc R
C28 C 0.24383(15) 0.15412(7) 0.74351(17) 0.0363(4) Uani 1 1 d .
C29 C 0.17029(18) 0.11792(10) 0.7961(2) 0.0519(5) Uani 1 1 d .
H29A H 0.1898 0.1277 0.8785 0.078 Uiso 1 1 calc R
H29B H 0.1940 0.0815 0.7928 0.078 Uiso 1 1 calc R
H29C H 0.0812 0.1220 0.7497 0.078 Uiso 1 1 calc R
C30 C 0.22270(18) 0.13578(8) 0.61549(18) 0.0436(4) Uani 1 1 d .
H30A H 0.2522 0.0999 0.6184 0.065 Uiso 1 1 calc R
H30B H 0.2685 0.1586 0.5833 0.065 Uiso 1 1 calc R
H30C H 0.1342 0.1374 0.5647 0.065 Uiso 1 1 calc R
C31 C 0.19057(18) 0.21050(8) 0.7385(2) 0.0475(5) Uani 1 1 d .
H31A H 0.1010 0.2101 0.6918 0.071 Uiso 1 1 calc R
H31B H 0.2303 0.2342 0.7017 0.071 Uiso 1 1 calc R
H31C H 0.2071 0.2225 0.8190 0.071 Uiso 1 1 calc R
H1 H 0.4115(19) 0.1542(8) 0.955(2) 0.039(5) Uiso 1 1 d .

loop_
_atom_site_aniso_label
_atom_site_aniso_U_11
_atom_site_aniso_U_22
_atom_site_aniso_U_33
_atom_site_aniso_U_23
_atom_site_aniso_U_13
_atom_site_aniso_U_12
Ga1 0.04731(13) 0.03059(11) 0.02892(12) 0.00178(6) 0.01930(9) -0.00092(7)
S1 0.0605(3) 0.0418(2) 0.0352(2) 0.01073(18) 0.0177(2) 0.0015(2)
S2 0.0501(3) 0.0369(2) 0.0400(3) -0.00592(17) 0.0184(2) -0.00389(18)
S3 0.0509(3) 0.0466(3) 0.0509(3) 0.0029(2) 0.0273(2) -0.00658(19)
P1 0.0285(2) 0.0334(2) 0.0287(2) -0.00062(15) 0.01306(17) 0.00110(15)
C1 0.0736(14) 0.0388(10) 0.0395(11) 0.0026(7) 0.0325(10) -0.0001(8)
C2 0.0373(9) 0.0327(8) 0.0543(11) 0.0134(7) 0.0277(8) 0.0039(6)
C3 0.0419(10) 0.0462(10) 0.0714(15) 0.0269(10) 0.0335(10) 0.0126(8)
C4 0.0546(12) 0.0339(9) 0.111(2) 0.0249(11) 0.0573(15) 0.0163(8)
C5 0.0587(13) 0.0320(9) 0.100(2) 0.0001(10) 0.0548(14) -0.0002(8)
C6 0.0504(11) 0.0368(9) 0.0691(14) -0.0034(9) 0.0359(10) -0.0055(8)
C7 0.0402(9) 0.0304(8) 0.0548(12) 0.0056(7) 0.0259(8) 0.0020(6)
C8 0.0436(9) 0.0375(9) 0.0316(9) 0.0040(7) 0.0079(8) -0.0030(7)
C9 0.0630(13) 0.0416(10) 0.0631(14) -0.0058(9) 0.0278(11) -0.0100(9)
C10 0.0663(15) 0.0548(13) 0.0780(18) -0.0049(11) 0.0309(13) -0.0223(11)
C11 0.0426(11) 0.0757(15) 0.0511(13) 0.0097(11) 0.0138(10) -0.0075(10)
C12 0.0516(12) 0.0548(12) 0.0757(17) 0.0131(11) 0.0247(12) 0.0111(10)
C13 0.0509(11) 0.0393(10) 0.0713(16) 0.0111(9) 0.0237(11) 0.0032(8)
C14 0.0425(9) 0.0396(9) 0.0429(11) -0.0123(7) 0.0175(8) -0.0009(7)
C15 0.0460(11) 0.0551(12) 0.0785(17) -0.0156(11) 0.0286(11) -0.0005(9)
C16 0.0458(12) 0.0679(15) 0.085(2) -0.0186(14) 0.0118(12) 0.0136(11)
C17 0.0646(14) 0.0493(12) 0.0568(14) -0.0120(10) 0.0018(12) 0.0179(11)
C18 0.0614(13) 0.0419(10) 0.0490(12) -0.0028(8) 0.0101(10) 0.0052(9)
C19 0.0448(10) 0.0414(10) 0.0466(11) -0.0006(8) 0.0117(9) -0.0004(7)
C20 0.0369(8) 0.0351(8) 0.0350(9) 0.0009(6) 0.0138(7) 0.0064(6)
C21 0.0550(12) 0.0545(12) 0.0436(12) 0.0014(9) 0.0057(10) 0.0199(9)
C22 0.0590(12) 0.0345(8) 0.0521(12) 0.0057(8) 0.0303(10) 0.0021(8)
C23 0.0383(9) 0.0400(9) 0.0461(11) -0.0042(7) 0.0229(8) 0.0016(7)
C24 0.0401(9) 0.0362(8) 0.0474(11) -0.0085(7) 0.0223(8) -0.0068(7)
C25 0.0383(10) 0.0548(12) 0.0731(16) -0.0228(11) 0.0209(10) -0.0129(9)
C26 0.0655(13) 0.0414(10) 0.0576(13) -0.0029(9) 0.0379(11) -0.0118(9)
C27 0.0605(13) 0.0410(10) 0.0610(14) -0.0152(9) 0.0311(11) -0.0061(9)
C28 0.0269(7) 0.0493(9) 0.0345(9) 0.0021(7) 0.0141(7) 0.0029(7)
C29 0.0343(9) 0.0703(13) 0.0585(14) 0.0081(10) 0.0262(9) -0.0035(9)
C30 0.0351(9) 0.0586(11) 0.0335(10) -0.0026(8) 0.0097(8) 0.0014(8)
C31 0.0383(9) 0.0587(12) 0.0471(12) 0.0049(9) 0.0187(9) 0.0164(8)

loop_
_atom_type_symbol
_atom_type_description
_atom_type_scat_dispersion_real
_atom_type_scat_dispersion_imag
_atom_type_scat_source
C C 0.0033 0.0016 'International Tables Vol C Tables 4.2.6.8 and 6.1.1.4'
H H 0.0000 0.0000 'International Tables Vol C Tables 4.2.6.8 and 6.1.1.4'
P P 0.1023 0.0942 'International Tables Vol C Tables 4.2.6.8 and 6.1.1.4'
S S 0.1246 0.1234 'International Tables Vol C Tables 4.2.6.8 and 6.1.1.4'
Ga Ga 0.2307 1.6083 'International Tables Vol C Tables 4.2.6.8 and 6.1.1.4'

loop_
_exptl_crystal_face_index_h
_exptl_crystal_face_index_k
_exptl_crystal_face_index_l
_exptl_crystal_face_perp_dist
1 1 0 0.1234
0 1 0 0.1858
0 0 -1 0.1469
-1 2 0 0.2003
1 -2 0 0.2189
-1 -1 0 0.1543
-1 0 2 0.1164
2 -1 -1 0.1130

loop_
_geom_angle_atom_site_label_1
_geom_angle_atom_site_label_2
_geom_angle_atom_site_label_3
_geom_angle
C1 Ga1 S2 112.75(6)
C1 Ga1 S3 115.08(7)
S2 Ga1 S3 105.74(2)
C1 Ga1 S1 116.47(6)
S2 Ga1 S1 102.57(2)
S3 Ga1 S1 102.79(2)
C2 S1 Ga1 106.19(6)
C8 S2 Ga1 102.78(6)
C14 S3 Ga1 105.67(7)
C28 P1 C20 114.11(8)
C28 P1 C24 113.93(9)
C20 P1 C24 114.43(8)
C7 C2 C3 118.22(19)
C7 C2 S1 123.51(13)
C3 C2 S1 118.27(17)
C4 C3 C2 119.8(2)
C5 C4 C3 121.39(18)
C4 C5 C6 119.2(2)
C5 C6 C7 120.1(2)
C2 C7 C6 121.20(18)
C9 C8 C13 117.6(2)
C9 C8 S2 118.15(16)
C13 C8 S2 124.19(15)
C10 C9 C8 121.0(2)
C11 C10 C9 120.9(2)
C10 C11 C12 119.1(2)
C11 C12 C13 120.4(2)
C12 C13 C8 121.0(2)
C19 C14 C15 117.7(2)
C19 C14 S3 123.95(15)
C15 C14 S3 118.32(17)
C16 C15 C14 120.6(2)
C17 C16 C15 121.0(2)
C16 C17 C18 119.0(2)
C17 C18 C19 120.7(2)
C14 C19 C18 120.9(2)
C23 C20 C22 109.30(15)
C23 C20 C21 110.45(17)
C22 C20 C21 106.29(17)
C23 C20 P1 111.67(12)
C22 C20 P1 110.12(13)
C21 C20 P1 108.87(13)
C26 C24 C25 109.36(18)
C26 C24 C27 110.30(17)
C25 C24 C27 106.93(16)
C26 C24 P1 112.00(13)
C25 C24 P1 109.58(14)
C27 C24 P1 108.54(13)
C30 C28 C31 109.65(16)
C30 C28 C29 110.01(17)
C31 C28 C29 106.53(16)
C30 C28 P1 111.85(12)
C31 C28 P1 110.42(13)
C29 C28 P1 108.22(13)

loop_
_geom_bond_atom_site_label_1
_geom_bond_atom_site_label_2
_geom_bond_distance
Ga1 C1 1.969(2)
Ga1 S2 2.2919(5)
Ga1 S3 2.2921(6)
Ga1 S1 2.2955(5)
S1 C2 1.773(2)
S2 C8 1.779(2)
S3 C14 1.776(2)
P1 C28 1.8659(17)
P1 C20 1.8749(17)
P1 C24 1.8762(18)
C2 C7 1.386(3)
C2 C3 1.403(2)
C3 C4 1.390(4)
C4 C5 1.374(4)
C5 C6 1.382(3)
C6 C7 1.392(3)
C8 C9 1.386(3)
C8 C13 1.389(3)
C9 C10 1.381(3)
C10 C11 1.369(4)
C11 C12 1.376(3)
C12 C13 1.386(3)
C14 C19 1.390(3)
C14 C15 1.397(3)
C15 C16 1.388(4)
C16 C17 1.372(4)
C17 C18 1.375(3)
C18 C19 1.390(3)
C20 C23 1.524(3)
C20 C22 1.542(3)
C20 C21 1.545(3)
C24 C26 1.534(3)
C24 C25 1.535(3)
C24 C27 1.547(3)
C28 C30 1.534(3)
C28 C31 1.536(3)
C28 C29 1.541(3)
